data_2212886
loop_
_publ_author_name
'Ali, Hapipah M.'
'Laila, Musalem'
'Wan Jefrey, Basirun'
'Ng, Seik Weng'

_publ_section_title
;
 2'-[1-(2-Hydroxyphenyl)ethylidene]benzenesulfonohydrazide
;
_journal_coeditor_code HB2307
_journal_issue 4
_journal_name_full 'Acta Crystallographica Section E'
_journal_page_first o1617
_journal_page_last o1618
_journal_paper_doi 10.1107/S160053680700952X
_journal_volume 63
_journal_year 2007
_chemical_formula_iupac 'C14 H14 N2 O3 S'
_chemical_formula_moiety 'C14 H14 N2 O3 S'
_chemical_formula_sum 'C14 H14 N2 O3 S'
_chemical_formula_weight 290.33
_chemical_name_systematic
;
2'-[1-(2-Hydroxyphenyl)ethylidene]benzenesulfonohydrazide
;
_space_group_IT_number 14
_symmetry_cell_setting monoclinic
_symmetry_space_group_name_Hall '-P 2yn'
_symmetry_space_group_name_H-M 'P 1 21/n 1'
_atom_sites_solution_hydrogens geom
_atom_sites_solution_primary direct
_atom_sites_solution_secondary difmap
_audit_creation_method SHELXL-97
_cell_angle_alpha 90.00
_cell_angle_beta 91.9730(10)
_cell_angle_gamma 90.00
_cell_formula_units_Z 4
_cell_length_a 5.18210(10)
_cell_length_b 13.3799(2)
_cell_length_c 19.9277(4)
_cell_measurement_reflns_used 5143
_cell_measurement_temperature 173(2)
_cell_measurement_theta_max 34.2
_cell_measurement_theta_min 3
_cell_volume 1380.89(4)
_computing_cell_refinement 'SAINT (Bruker, 2004)'
_computing_data_collection 'APEXII (Bruker, 2004)'
_computing_data_reduction SAINT
_computing_molecular_graphics 'X-SEED (Barbour, 2001)'
_computing_publication_material 'publCIF (Westrip, 2007)'
_computing_structure_refinement 'SHELXL-97 (Sheldrick, 1997)'
_computing_structure_solution 'SHELXS97 (Sheldrick, 1997)'
_diffrn_ambient_temperature 173(2)
_diffrn_measured_fraction_theta_full 1.00
_diffrn_measured_fraction_theta_max 1.00
_diffrn_measurement_device_type 'Bruker APEXII'
_diffrn_measurement_method '\f and \w'
_diffrn_radiation_monochromator graphite
_diffrn_radiation_source 'medium-focus sealed tube'
_diffrn_radiation_type MoK\a
_diffrn_radiation_wavelength 0.71073
_diffrn_reflns_av_R_equivalents 0.025
_diffrn_reflns_av_sigmaI/netI 0.018
_diffrn_reflns_limit_h_max 6
_diffrn_reflns_limit_h_min -6
_diffrn_reflns_limit_k_max 17
_diffrn_reflns_limit_k_min -16
_diffrn_reflns_limit_l_max 25
_diffrn_reflns_limit_l_min -25
_diffrn_reflns_number 13444
_diffrn_reflns_theta_full 27.5
_diffrn_reflns_theta_max 27.5
_diffrn_reflns_theta_min 1.8
_diffrn_standards_decay_% 0
_diffrn_standards_interval_count 0
_diffrn_standards_interval_time 0
_diffrn_standards_number 0
_exptl_absorpt_coefficient_mu 0.243
_exptl_absorpt_correction_T_max 0.916
_exptl_absorpt_correction_T_min 0.772
_exptl_absorpt_correction_type multi-scan
_exptl_absorpt_process_details '(SADABS; Sheldrick, 1996)'
_exptl_crystal_colour 'Faint yellow'
_exptl_crystal_density_diffrn 1.397
_exptl_crystal_density_method 'not measured'
_exptl_crystal_description Block
_exptl_crystal_F_000 608
_exptl_crystal_size_max 0.50
_exptl_crystal_size_mid 0.40
_exptl_crystal_size_min 0.37
_refine_diff_density_max 0.40
_refine_diff_density_min -0.47
_refine_ls_extinction_method none
_refine_ls_goodness_of_fit_ref 1.10
_refine_ls_hydrogen_treatment mixed
_refine_ls_matrix_type full
_refine_ls_number_parameters 190
_refine_ls_number_reflns 3171
_refine_ls_number_restraints 2
_refine_ls_restrained_S_all 1.10
_refine_ls_R_factor_all 0.035
_refine_ls_R_factor_gt 0.031
_refine_ls_shift/su_max 0.001
_refine_ls_shift/su_mean 0.000
_refine_ls_structure_factor_coef Fsqd
_refine_ls_weighting_details 'calc w=1/[\s^2^(Fo^2^)+(0.0578P)^2^+0.6609P] where P=(Fo^2^+2Fc^2^)/3'
_refine_ls_weighting_scheme calc
_refine_ls_wR_factor_gt 0.092
_refine_ls_wR_factor_ref 0.106
_reflns_number_gt 2923
_reflns_number_total 3171
_reflns_threshold_expression I>2\s(I)
_cod_data_source_file hb2307.cif
_cod_data_source_block I
_cod_depositor_comments
;
The following automatic conversions were performed:
'_symmetry_cell_setting' value 'Monoclinic' changed to 'monoclinic'
according to '/home/saulius/struct/CIF-dictionaries/cif_core.dic'
dictionary named 'cif_core.dic' version 2.4.1 from 2010-06-29.

Automatic conversion script
Id: cif_fix_enum 1527 2010-12-29 10:47:43Z saulius 

The following automatic conversions were performed:

'_symmetry_cell_setting' value 'Monoclinic' changed to 'monoclinic'
according to /home/saulius/struct/CIF-dictionaries/cif_core.dic
dictionary named 'cif_core.dic' version 2.4.1 from 2010-06-29.

Automatic conversion script
Id: cif_fix_values 1715 2011-07-08 13:25:40Z adriana 
;
_cod_original_sg_symbol_H-M 'P 21/n'
_cod_database_code 2212886
_cod_database_fobs_code 2212886

loop_
_symmetry_equiv_pos_as_xyz
'x, y, z'
'-x+1/2, y+1/2, -z+1/2'
'-x, -y, -z'
'x-1/2, -y-1/2, z-1/2'

loop_
_atom_site_type_symbol
_atom_site_label
_atom_site_fract_x
_atom_site_fract_y
_atom_site_fract_z
_atom_site_U_iso_or_equiv
_atom_site_adp_type
_atom_site_calc_flag
_atom_site_refinement_flags
_atom_site_occupancy
S S1 0.71144(6) 0.35885(2) 0.511686(16) 0.01513(12) Uani d . 1
O O1 0.44963(19) 0.35013(8) 0.48699(5) 0.0225(2) Uani d . 1
O O2 0.7934(2) 0.44171(7) 0.55251(5) 0.0233(2) Uani d . 1
O O3 0.5576(2) 0.14049(7) 0.36472(5) 0.0226(2) Uani d D 1
H H3o 0.622(4) 0.1872(13) 0.3890(10) 0.047(6) Uiso d D 1
N N1 0.8930(2) 0.36583(8) 0.44564(6) 0.0163(2) Uani d D 1
H H1n 1.048(2) 0.3805(14) 0.4558(9) 0.029(5) Uiso d D 1
N N2 0.8496(2) 0.28740(8) 0.40066(5) 0.0155(2) Uani d . 1
C C1 0.7853(2) 0.24698(10) 0.55488(6) 0.0169(3) Uani d . 1
C C2 0.9955(3) 0.24478(12) 0.60037(7) 0.0245(3) Uani d . 1
H H2 1.1017 0.3020 0.6071 0.029 Uiso calc R 1
C C3 1.0464(3) 0.15684(14) 0.63570(9) 0.0335(4) Uani d . 1
H H3 1.1887 0.1538 0.6670 0.040 Uiso calc R 1
C C4 0.6835(3) 0.07667(12) 0.57976(9) 0.0335(4) Uani d . 1
H H4 0.5789 0.0190 0.5728 0.040 Uiso calc R 1
C C5 0.8912(3) 0.07396(13) 0.62558(9) 0.0358(4) Uani d . 1
H H5 0.9270 0.0145 0.6502 0.043 Uiso calc R 1
C C6 0.6287(3) 0.16378(11) 0.54400(8) 0.0241(3) Uani d . 1
H H6 0.4865 0.1664 0.5127 0.029 Uiso calc R 1
C C7 1.1955(3) 0.35527(10) 0.33186(7) 0.0188(3) Uani d . 1
H H7A 1.1729 0.4166 0.3578 0.028 Uiso calc R 1
H H7B 1.1863 0.3710 0.2838 0.028 Uiso calc R 1
H H7C 1.3642 0.3258 0.3436 0.028 Uiso calc R 1
C C8 0.9857(2) 0.28223(9) 0.34768(6) 0.0150(3) Uani d . 1
C C9 0.9196(2) 0.19960(9) 0.30089(6) 0.0160(3) Uani d . 1
C C10 1.0673(3) 0.18340(11) 0.24416(7) 0.0209(3) Uani d . 1
H H10 1.2099 0.2260 0.2365 0.025 Uiso calc R 1
C C11 1.0113(3) 0.10712(11) 0.19898(7) 0.0243(3) Uani d . 1
H H11 1.1154 0.0974 0.1612 0.029 Uiso calc R 1
C C12 0.8017(3) 0.04493(11) 0.20932(7) 0.0244(3) Uani d . 1
H H12 0.7610 -0.0070 0.1782 0.029 Uiso calc R 1
C C13 0.6520(3) 0.05825(10) 0.26478(7) 0.0222(3) Uani d . 1
H H13 0.5087 0.0156 0.2715 0.027 Uiso calc R 1
C C14 0.7104(3) 0.13409(10) 0.31100(7) 0.0173(3) Uani d . 1

loop_
_atom_site_aniso_label
_atom_site_aniso_U_11
_atom_site_aniso_U_22
_atom_site_aniso_U_33
_atom_site_aniso_U_12
_atom_site_aniso_U_13
_atom_site_aniso_U_23
S1 0.01641(19) 0.01291(18) 0.01627(18) 0.00021(10) 0.00357(12) 0.00030(10)
O1 0.0156(5) 0.0253(5) 0.0270(5) 0.0033(4) 0.0027(4) 0.0057(4)
O2 0.0348(6) 0.0156(5) 0.0198(5) -0.0034(4) 0.0077(4) -0.0039(4)
O3 0.0239(5) 0.0200(5) 0.0245(5) -0.0073(4) 0.0074(4) -0.0053(4)
N1 0.0172(6) 0.0157(5) 0.0162(5) -0.0044(4) 0.0029(4) -0.0026(4)
N2 0.0167(5) 0.0138(5) 0.0160(5) -0.0011(4) 0.0006(4) -0.0018(4)
C1 0.0180(6) 0.0157(6) 0.0173(6) 0.0022(5) 0.0042(5) 0.0022(5)
C2 0.0202(7) 0.0279(7) 0.0254(7) 0.0015(5) 0.0001(5) 0.0022(6)
C3 0.0262(8) 0.0430(10) 0.0311(8) 0.0111(7) -0.0010(6) 0.0112(7)
C4 0.0404(9) 0.0190(7) 0.0415(9) -0.0023(6) 0.0063(7) 0.0080(6)
C5 0.0381(9) 0.0298(8) 0.0401(9) 0.0127(7) 0.0093(7) 0.0173(7)
C6 0.0260(7) 0.0197(7) 0.0266(7) -0.0032(6) 0.0008(6) 0.0033(6)
C7 0.0197(6) 0.0174(6) 0.0194(6) -0.0028(5) 0.0040(5) 0.0018(5)
C8 0.0152(6) 0.0137(6) 0.0161(6) 0.0008(4) -0.0003(4) 0.0019(5)
C9 0.0171(6) 0.0151(6) 0.0158(6) 0.0022(5) -0.0003(5) 0.0003(5)
C10 0.0221(7) 0.0215(7) 0.0194(6) 0.0008(5) 0.0031(5) -0.0005(5)
C11 0.0290(7) 0.0261(7) 0.0180(6) 0.0042(6) 0.0033(5) -0.0038(6)
C12 0.0290(7) 0.0215(7) 0.0226(7) 0.0036(6) -0.0043(6) -0.0074(5)
C13 0.0227(7) 0.0183(6) 0.0254(7) -0.0009(5) -0.0024(5) -0.0039(5)
C14 0.0178(6) 0.0156(6) 0.0183(6) 0.0019(5) 0.0004(5) -0.0003(5)

loop_
_atom_type_symbol
_atom_type_description
_atom_type_scat_dispersion_real
_atom_type_scat_dispersion_imag
_atom_type_scat_source
C C 0.0033 0.0016 'International Tables Vol C Tables 4.2.6.8 and 6.1.1.4'
H H 0.0000 0.0000 'International Tables Vol C Tables 4.2.6.8 and 6.1.1.4'
N N 0.0061 0.0033 'International Tables Vol C Tables 4.2.6.8 and 6.1.1.4'
O O 0.0106 0.0060 'International Tables Vol C Tables 4.2.6.8 and 6.1.1.4'
S S 0.1246 0.1234 'International Tables Vol C Tables 4.2.6.8 and 6.1.1.4'

loop_
_geom_angle_atom_site_label_1
_geom_angle_atom_site_label_2
_geom_angle_atom_site_label_3
_geom_angle
O2 S1 O1 121.18(6)
O2 S1 N1 104.11(6)
O1 S1 N1 106.89(6)
O2 S1 C1 108.98(6)
O1 S1 C1 106.62(6)
N1 S1 C1 108.55(6)
C14 O3 H3o 105.5(16)
N2 N1 S1 112.80(8)
N2 N1 H1n 117.4(13)
S1 N1 H1n 112.7(13)
C8 N2 N1 119.05(11)
C6 C1 C2 121.58(13)
C6 C1 S1 119.21(11)
C2 C1 S1 119.19(11)
C3 C2 C1 118.51(14)
C3 C2 H2 120.7
C1 C2 H2 120.7
C5 C3 C2 120.40(15)
C5 C3 H3 119.8
C2 C3 H3 119.8
C5 C4 C6 119.95(15)
C5 C4 H4 120.0
C6 C4 H4 120.0
C3 C5 C4 120.65(15)
C3 C5 H5 119.7
C4 C5 H5 119.7
C4 C6 C1 118.91(14)
C4 C6 H6 120.5
C1 C6 H6 120.5
C8 C7 H7A 109.5
C8 C7 H7B 109.5
H7A C7 H7B 109.5
C8 C7 H7C 109.5
H7A C7 H7C 109.5
H7B C7 H7C 109.5
N2 C8 C9 115.74(11)
N2 C8 C7 123.77(12)
C9 C8 C7 120.48(11)
C10 C9 C14 117.45(12)
C10 C9 C8 120.15(12)
C14 C9 C8 122.39(12)
C11 C10 C9 121.98(13)
C11 C10 H10 119.0
C9 C10 H10 119.0
C10 C11 C12 119.48(13)
C10 C11 H11 120.3
C12 C11 H11 120.3
C13 C12 C11 120.27(13)
C13 C12 H12 119.9
C11 C12 H12 119.9
C12 C13 C14 120.38(13)
C12 C13 H13 119.8
C14 C13 H13 119.8
O3 C14 C13 116.56(12)
O3 C14 C9 123.02(12)
C13 C14 C9 120.42(13)

loop_
_geom_bond_atom_site_label_1
_geom_bond_atom_site_label_2
_geom_bond_distance
S1 O2 1.4310(10)
S1 O1 1.4320(10)
S1 N1 1.6465(12)
S1 C1 1.7622(13)
O3 C14 1.3562(17)
O3 H3o 0.850(10)
N1 N2 1.3934(15)
N1 H1n 0.840(10)
N2 C8 1.2917(17)
C1 C6 1.3904(19)
C1 C2 1.3931(19)
C2 C3 1.392(2)
C2 H2 0.9500
C3 C5 1.380(3)
C3 H3 0.9500
C4 C5 1.388(3)
C4 C6 1.390(2)
C4 H4 0.9500
C5 H5 0.9500
C6 H6 0.9500
C7 C8 1.5035(18)
C7 H7A 0.9800
C7 H7B 0.9800
C7 H7C 0.9800
C8 C9 1.4788(17)
C9 C10 1.4035(18)
C9 C14 1.4138(19)
C10 C11 1.385(2)
C10 H10 0.9500
C11 C12 1.389(2)
C11 H11 0.9500
C12 C13 1.383(2)
C12 H12 0.9500
C13 C14 1.3966(18)
C13 H13 0.9500

loop_
_geom_hbond_atom_site_label_D
_geom_hbond_atom_site_label_H
_geom_hbond_atom_site_label_A
_geom_hbond_site_symmetry_A
_geom_hbond_distance_DH
_geom_hbond_distance_HA
_geom_hbond_distance_DA
_geom_hbond_angle_DHA
_geom_hbond_publ_flag
O3 H3o N2 . 0.850(10) 1.800(10) 2.5680(10) 150(2) yes
N1 H1n O1 1_655 0.840(10) 2.190(10) 2.980(2) 156(2) yes

loop_
_geom_torsion_atom_site_label_1
_geom_torsion_atom_site_label_2
_geom_torsion_atom_site_label_3
_geom_torsion_atom_site_label_4
_geom_torsion
O2 S1 N1 N2 177.17(9)
O1 S1 N1 N2 -53.46(10)
C1 S1 N1 N2 61.19(10)
S1 N1 N2 C8 -177.79(9)
O2 S1 C1 C6 149.42(11)
O1 S1 C1 C6 17.04(13)
N1 S1 C1 C6 -97.79(12)
O2 S1 C1 C2 -28.97(13)
O1 S1 C1 C2 -161.35(11)
N1 S1 C1 C2 83.81(12)
C6 C1 C2 C3 -0.4(2)
S1 C1 C2 C3 177.94(11)
C1 C2 C3 C5 0.0(2)
C2 C3 C5 C4 0.5(3)
C6 C4 C5 C3 -0.6(3)
C5 C4 C6 C1 0.2(2)
C2 C1 C6 C4 0.3(2)
S1 C1 C6 C4 -178.08(12)
N1 N2 C8 C9 -177.23(10)
N1 N2 C8 C7 1.42(18)
N2 C8 C9 C10 -175.71(12)
C7 C8 C9 C10 5.59(18)
N2 C8 C9 C14 3.90(18)
C7 C8 C9 C14 -174.80(12)
C14 C9 C10 C11 0.6(2)
C8 C9 C10 C11 -179.75(12)
C9 C10 C11 C12 0.6(2)
C10 C11 C12 C13 -0.8(2)
C11 C12 C13 C14 -0.2(2)
C12 C13 C14 O3 -178.52(12)
C12 C13 C14 C9 1.4(2)
C10 C9 C14 O3 178.33(12)
C8 C9 C14 O3 -1.3(2)
C10 C9 C14 C13 -1.62(19)
C8 C9 C14 C13 178.76(12)

loop_
_cod_related_entry_id
_cod_related_entry_database
_cod_related_entry_code
1 ChemSpider 13042227
